data_4078518
loop_
_publ_author_name
'Gehrmann, Thorsten'
'Lloret Fillol, Julio'
'Wadepohl, Hubert'
'Gade, Lutz H.'

_publ_section_title
;
 Synthesis, Characterization, and Thermal Rearrangement of Zirconium
 Tetraazadienyl and Pentaazadienyl Complexes
;
_journal_issue 12
_journal_name_full Organometallics
_journal_page_first 4504
_journal_paper_doi 10.1021/om300291b
_journal_volume 31
_journal_year 2012
_chemical_formula_sum 'C36 H57 N7 Si2 Zr'
_chemical_formula_weight 735.29
_chemical_properties_physical 'air-sensitive, moisture-sensitive'
_space_group_IT_number 14
_symmetry_cell_setting monoclinic
_symmetry_Int_Tables_number 14
_symmetry_space_group_name_Hall '-P 2yn'
_symmetry_space_group_name_H-M 'P 1 21/n 1'
_atom_sites_solution_hydrogens geom
_atom_sites_solution_primary dual
_atom_sites_solution_secondary difmap
_audit_block_code ga_tg44
_audit_creation_method SHELXL-97
_audit_update_record 'Fri Dec 16 15:33:56 CET 2011'
_cell_angle_alpha 90.00
_cell_angle_beta 108.790(8)
_cell_angle_gamma 90.00
_cell_formula_units_Z 4
_cell_length_a 11.902(6)
_cell_length_b 19.455(9)
_cell_length_c 17.797(10)
_cell_measurement_reflns_used 8097
_cell_measurement_temperature 100(2)
_cell_measurement_theta_max 31.47
_cell_measurement_theta_min 2.42
_cell_volume 3901(3)
_computing_cell_refinement
;
SAINT (Bruker AXS, 1997-2008). Includes estimated systematic errors
 of the unit cell constants from Monte Carlo simulations.
;
_computing_data_collection 'SMART-5.631 (Bruker AXS, 2003)'
_computing_data_reduction 'SAINT (Bruker AXS, 1997-2008)'
_computing_publication_material 'SHELXL-97 (Sheldrick, 1997)'
_computing_structure_refinement 'SHELXL-97 (Sheldrick, 1997)'
_computing_structure_solution 'SUPERFLIP (Palatinus, 2007-2009)'
_diffrn_ambient_environment 'perfluoro polyether oil'
_diffrn_ambient_temperature 100(2)
_diffrn_detector 'CCD plate'
_diffrn_detector_area_resol_mean 8.19
_diffrn_detector_type CCD-PXL-KAF2
_diffrn_measured_fraction_theta_full 0.995
_diffrn_measured_fraction_theta_max 0.995
_diffrn_measurement_device 'three-circle diffractometer'
_diffrn_measurement_device_type 'Bruker AXS Smart 1000'
_diffrn_measurement_method '\f- and \w-scans'
_diffrn_measurement_specimen_support 'polyimid foil'
_diffrn_radiation_monochromator graphite
_diffrn_radiation_probe x-ray
_diffrn_radiation_type MoK\a
_diffrn_radiation_wavelength 0.71073
_diffrn_reflns_av_R_equivalents 0.0719
_diffrn_reflns_av_sigmaI/netI 0.0429
_diffrn_reflns_limit_h_max 16
_diffrn_reflns_limit_h_min -16
_diffrn_reflns_limit_k_max 27
_diffrn_reflns_limit_k_min 0
_diffrn_reflns_limit_l_max 25
_diffrn_reflns_limit_l_min 0
_diffrn_reflns_number 95286
_diffrn_reflns_theta_full 30.51
_diffrn_reflns_theta_max 30.51
_diffrn_reflns_theta_min 2.09
_diffrn_source 'fine-focus sealed tube (Mo)'
_exptl_absorpt_coefficient_mu 0.377
_exptl_absorpt_correction_T_max 0.7464
_exptl_absorpt_correction_T_min 0.6887
_exptl_absorpt_correction_type multi-scan
_exptl_absorpt_process_details
;
multi-scan from symmetry-related measurements (Blessing 1995)
SADABS (Sheldrick & Bruker AXS, 2004-2008)
;
_exptl_crystal_colour yellow
_exptl_crystal_density_diffrn 1.252
_exptl_crystal_density_method 'not measured'
_exptl_crystal_description irregular
_exptl_crystal_F_000 1560
_exptl_crystal_size_max 0.17
_exptl_crystal_size_mid 0.09
_exptl_crystal_size_min 0.08
_refine_diff_density_max 0.984
_refine_diff_density_min -0.545
_refine_diff_density_rms 0.079
_refine_ls_abs_structure_details 'Flack H D (1983), Acta Cryst. A39, 876-881'
_refine_ls_extinction_method none
_refine_ls_goodness_of_fit_ref 1.029
_refine_ls_hydrogen_treatment constr
_refine_ls_matrix_type full
_refine_ls_number_parameters 429
_refine_ls_number_reflns 11898
_refine_ls_number_restraints 0
_refine_ls_restrained_S_all 1.029
_refine_ls_R_factor_all 0.0604
_refine_ls_R_factor_gt 0.0376
_refine_ls_shift/su_max 0.001
_refine_ls_shift/su_mean 0.000
_refine_ls_structure_factor_coef Fsqd
_refine_ls_weighting_details 'calc w=1/[\s^2^(Fo^2^)+(0.0286P)^2^+3.7037P] where P=(Fo^2^+2Fc^2^)/3'
_refine_ls_weighting_scheme calc
_refine_ls_wR_factor_gt 0.0791
_refine_ls_wR_factor_ref 0.0894
_reflns_number_gt 9072
_reflns_number_total 11898
_reflns_threshold_expression >2sigma(I)
_cod_data_source_file om300291b_si_002.cif
_cod_data_source_block complex_5
_cod_original_cell_volume 3901(4)
_cod_original_sg_symbol_H-M 'P 21/n'
_cod_database_code 4078518
_audit_block_refno 1156
_audit_block_usercomment tg550

loop_
_symmetry_equiv_pos_as_xyz
'x, y, z'
'-x+1/2, y+1/2, -z+1/2'
'-x, -y, -z'
'x-1/2, -y-1/2, z-1/2'

loop_
_atom_site_label
_atom_site_type_symbol
_atom_site_fract_x
_atom_site_fract_y
_atom_site_fract_z
_atom_site_U_iso_or_equiv
_atom_site_adp_type
_atom_site_occupancy
_atom_site_symmetry_multiplicity
_atom_site_calc_flag
_atom_site_refinement_flags
Zr Zr 0.868151(14) 0.089737(8) 0.234998(10) 0.01325(4) Uani 1 1 d .
Si1 Si 1.11413(5) 0.01263(3) 0.35911(3) 0.02000(11) Uani 1 1 d .
Si2 Si 0.69681(4) 0.11753(3) 0.03879(3) 0.01612(10) Uani 1 1 d .
N1 N 0.99760(13) 0.01700(8) 0.26995(9) 0.0165(3) Uani 1 1 d .
N2 N 0.77470(13) 0.06626(8) 0.11986(9) 0.0151(3) Uani 1 1 d .
N3 N 0.75891(13) 0.00842(8) 0.27908(9) 0.0167(3) Uani 1 1 d .
N4 N 0.83242(13) 0.17747(8) 0.29928(9) 0.0162(3) Uani 1 1 d .
N7 N 0.89343(14) 0.23892(8) 0.30091(10) 0.0199(3) Uani 1 1 d .
N6 N 0.96850(14) 0.23855(8) 0.26433(10) 0.0203(3) Uani 1 1 d .
N5 N 0.97657(13) 0.17678(8) 0.22806(9) 0.0158(3) Uani 1 1 d .
C1 C 0.95873(16) -0.04681(9) 0.22389(11) 0.0175(3) Uani 1 1 d .
H1A H 0.9877 -0.0862 0.2602 0.021 Uiso 1 1 calc R
H1B H 0.9989 -0.0491 0.1831 0.021 Uiso 1 1 calc R
C2 C 0.82151(16) -0.05714(9) 0.18083(11) 0.0160(3) Uani 1 1 d .
C3 C 0.76793(16) -0.00894(9) 0.10768(11) 0.0177(3) Uani 1 1 d .
H3A H 0.8077 -0.0199 0.0681 0.021 Uiso 1 1 calc R
H3B H 0.6832 -0.0212 0.0835 0.021 Uiso 1 1 calc R
C4 C 0.81175(18) -0.12975(9) 0.14450(12) 0.0221(4) Uani 1 1 d .
H4A H 0.8419 -0.1636 0.1870 0.033 Uiso 1 1 calc R
H4B H 0.8587 -0.1319 0.1083 0.033 Uiso 1 1 calc R
H4C H 0.7285 -0.1398 0.1151 0.033 Uiso 1 1 calc R
C5 C 0.75422(16) -0.05237(9) 0.24032(11) 0.0171(3) Uani 1 1 d .
C6 C 0.69128(18) -0.10765(10) 0.25643(13) 0.0247(4) Uani 1 1 d .
H6 H 0.6856 -0.1494 0.2278 0.030 Uiso 1 1 calc R
C7 C 0.6370(2) -0.10172(11) 0.31429(14) 0.0319(5) Uani 1 1 d .
H7 H 0.5935 -0.1391 0.3253 0.038 Uiso 1 1 calc R
C8 C 0.6469(2) -0.04082(12) 0.35565(14) 0.0296(5) Uani 1 1 d .
H8 H 0.6126 -0.0361 0.3968 0.036 Uiso 1 1 calc R
C9 C 0.70753(17) 0.01297(10) 0.33606(12) 0.0223(4) Uani 1 1 d .
H9 H 0.7133 0.0551 0.3640 0.027 Uiso 1 1 calc R
C10 C 1.0709(2) -0.04774(16) 0.42659(15) 0.0429(6) Uani 1 1 d .
H10A H 0.9978 -0.0314 0.4348 0.064 Uiso 1 1 calc R
H10B H 1.1346 -0.0499 0.4777 0.064 Uiso 1 1 calc R
H10C H 1.0576 -0.0936 0.4027 0.064 Uiso 1 1 calc R
C11 C 1.1359(2) 0.10112(13) 0.40215(15) 0.0441(7) Uani 1 1 d .
H11A H 1.1693 0.1308 0.3702 0.066 Uiso 1 1 calc R
H11B H 1.1905 0.0993 0.4567 0.066 Uiso 1 1 calc R
H11C H 1.0593 0.1197 0.4021 0.066 Uiso 1 1 calc R
C12 C 1.25975(17) -0.01659(11) 0.34871(11) 0.0223(4) Uani 1 1 d .
C13 C 1.35594(19) -0.01330(13) 0.43064(13) 0.0333(5) Uani 1 1 d .
H13A H 1.3336 -0.0433 0.4677 0.050 Uiso 1 1 calc R
H13B H 1.3636 0.0341 0.4503 0.050 Uiso 1 1 calc R
H13C H 1.4319 -0.0286 0.4261 0.050 Uiso 1 1 calc R
C14 C 1.2953(2) 0.03063(15) 0.29137(15) 0.0413(6) Uani 1 1 d .
H14A H 1.3734 0.0170 0.2892 0.062 Uiso 1 1 calc R
H14B H 1.2986 0.0783 0.3099 0.062 Uiso 1 1 calc R
H14C H 1.2366 0.0269 0.2383 0.062 Uiso 1 1 calc R
C15 C 1.2547(2) -0.09088(13) 0.31921(15) 0.0387(6) Uani 1 1 d .
H15A H 1.1967 -0.0943 0.2659 0.058 Uiso 1 1 calc R
H15B H 1.2311 -0.1213 0.3554 0.058 Uiso 1 1 calc R
H15C H 1.3331 -0.1045 0.3175 0.058 Uiso 1 1 calc R
C16 C 0.53352(17) 0.10987(11) 0.02140(12) 0.0234(4) Uani 1 1 d .
H16A H 0.5131 0.0615 0.0255 0.035 Uiso 1 1 calc R
H16B H 0.4897 0.1271 -0.0317 0.035 Uiso 1 1 calc R
H16C H 0.5123 0.1369 0.0613 0.035 Uiso 1 1 calc R
C17 C 0.74684(17) 0.20830(10) 0.06333(12) 0.0224(4) Uani 1 1 d .
H17A H 0.7425 0.2201 0.1159 0.034 Uiso 1 1 calc R
H17B H 0.6954 0.2392 0.0235 0.034 Uiso 1 1 calc R
H17C H 0.8289 0.2131 0.0635 0.034 Uiso 1 1 calc R
C18 C 0.72014(17) 0.09115(10) -0.05826(11) 0.0212(4) Uani 1 1 d .
C19 C 0.85172(19) 0.07854(12) -0.04885(12) 0.0271(4) Uani 1 1 d .
H19A H 0.8592 0.0661 -0.1004 0.041 Uiso 1 1 calc R
H19B H 0.8823 0.0410 -0.0111 0.041 Uiso 1 1 calc R
H19C H 0.8974 0.1204 -0.0291 0.041 Uiso 1 1 calc R
C20 C 0.64744(18) 0.02671(11) -0.09425(12) 0.0256(4) Uani 1 1 d .
H20A H 0.5631 0.0355 -0.1029 0.038 Uiso 1 1 calc R
H20B H 0.6740 -0.0121 -0.0577 0.038 Uiso 1 1 calc R
H20C H 0.6590 0.0158 -0.1450 0.038 Uiso 1 1 calc R
C21 C 0.6751(2) 0.15061(12) -0.11765(13) 0.0347(5) Uani 1 1 d .
H21A H 0.7247 0.1913 -0.0988 0.052 Uiso 1 1 calc R
H21B H 0.5927 0.1613 -0.1222 0.052 Uiso 1 1 calc R
H21C H 0.6792 0.1370 -0.1697 0.052 Uiso 1 1 calc R
C22 C 0.75232(16) 0.18490(9) 0.34447(11) 0.0170(3) Uani 1 1 d .
C23 C 0.63001(17) 0.17709(10) 0.30602(12) 0.0211(4) Uani 1 1 d .
C24 C 0.55154(18) 0.18173(10) 0.34921(13) 0.0249(4) Uani 1 1 d .
H24 H 0.4690 0.1758 0.3226 0.030 Uiso 1 1 calc R
C25 C 0.59053(19) 0.19484(10) 0.43030(13) 0.0250(4) Uani 1 1 d .
C26 C 0.71198(19) 0.20339(10) 0.46698(12) 0.0232(4) Uani 1 1 d .
H26 H 0.7403 0.2128 0.5223 0.028 Uiso 1 1 calc R
C27 C 0.79362(17) 0.19882(9) 0.42651(12) 0.0193(4) Uani 1 1 d .
C28 C 0.58177(18) 0.16334(13) 0.21811(13) 0.0309(5) Uani 1 1 d .
H28A H 0.6088 0.1994 0.1895 0.046 Uiso 1 1 calc R
H28B H 0.4948 0.1631 0.2011 0.046 Uiso 1 1 calc R
H28C H 0.6102 0.1186 0.2066 0.046 Uiso 1 1 calc R
C29 C 0.5052(2) 0.20088(13) 0.47689(15) 0.0358(5) Uani 1 1 d .
H29A H 0.4246 0.2080 0.4403 0.054 Uiso 1 1 calc R
H29B H 0.5279 0.2400 0.5134 0.054 Uiso 1 1 calc R
H29C H 0.5075 0.1586 0.5073 0.054 Uiso 1 1 calc R
C30 C 0.92388(18) 0.20865(12) 0.47140(12) 0.0274(4) Uani 1 1 d .
H30A H 0.9334 0.2242 0.5255 0.041 Uiso 1 1 calc R
H30B H 0.9570 0.2431 0.4443 0.041 Uiso 1 1 calc R
H30C H 0.9657 0.1649 0.4736 0.041 Uiso 1 1 calc R
C31 C 1.06696(15) 0.17717(9) 0.19271(11) 0.0162(3) Uani 1 1 d .
C32 C 1.16325(17) 0.22274(10) 0.21496(12) 0.0207(4) Uani 1 1 d .
H32 H 1.1685 0.2565 0.2545 0.025 Uiso 1 1 calc R
C33 C 1.25097(17) 0.21853(10) 0.17930(13) 0.0241(4) Uani 1 1 d .
H33 H 1.3159 0.2496 0.1949 0.029 Uiso 1 1 calc R
C34 C 1.24555(17) 0.16977(10) 0.12132(12) 0.0233(4) Uani 1 1 d .
H34 H 1.3064 0.1671 0.0976 0.028 Uiso 1 1 calc R
C35 C 1.14982(17) 0.12496(10) 0.09860(12) 0.0219(4) Uani 1 1 d .
H35 H 1.1445 0.0916 0.0586 0.026 Uiso 1 1 calc R
C36 C 1.06205(16) 0.12860(10) 0.13399(11) 0.0196(4) Uani 1 1 d .
H36 H 0.9972 0.0974 0.1180 0.023 Uiso 1 1 calc R

loop_
_atom_site_aniso_label
_atom_site_aniso_U_11
_atom_site_aniso_U_22
_atom_site_aniso_U_33
_atom_site_aniso_U_23
_atom_site_aniso_U_13
_atom_site_aniso_U_12
Zr 0.01318(7) 0.01115(7) 0.01383(8) -0.00088(6) 0.00214(5) -0.00029(6)
Si1 0.0171(2) 0.0246(3) 0.0159(2) 0.0000(2) 0.00193(19) 0.0055(2)
Si2 0.0159(2) 0.0149(2) 0.0156(2) 0.00106(18) 0.00227(18) 0.00129(18)
N1 0.0154(7) 0.0149(7) 0.0177(7) -0.0002(6) 0.0035(6) -0.0003(5)
N2 0.0158(7) 0.0125(6) 0.0157(7) -0.0007(6) 0.0033(6) -0.0002(5)
N3 0.0157(7) 0.0162(7) 0.0180(7) 0.0004(6) 0.0049(6) 0.0002(5)
N4 0.0166(7) 0.0134(7) 0.0187(7) -0.0021(6) 0.0058(6) -0.0003(5)
N7 0.0224(8) 0.0125(7) 0.0255(8) -0.0025(6) 0.0088(6) -0.0020(6)
N6 0.0225(8) 0.0141(7) 0.0255(8) -0.0028(6) 0.0093(7) -0.0003(6)
N5 0.0163(7) 0.0132(7) 0.0180(7) -0.0021(6) 0.0055(6) -0.0003(5)
C1 0.0164(8) 0.0140(8) 0.0216(9) -0.0007(7) 0.0053(7) 0.0014(6)
C2 0.0169(8) 0.0117(8) 0.0176(8) -0.0010(6) 0.0030(6) 0.0004(6)
C3 0.0206(9) 0.0143(8) 0.0159(8) -0.0004(7) 0.0027(7) 0.0002(6)
C4 0.0257(10) 0.0140(8) 0.0248(10) -0.0016(7) 0.0058(8) -0.0007(7)
C5 0.0155(8) 0.0157(8) 0.0177(9) 0.0020(7) 0.0021(6) 0.0003(6)
C6 0.0283(10) 0.0175(9) 0.0288(11) 0.0006(8) 0.0098(8) -0.0059(7)
C7 0.0359(12) 0.0270(11) 0.0389(13) 0.0017(9) 0.0204(10) -0.0087(9)
C8 0.0313(11) 0.0318(11) 0.0317(11) 0.0018(9) 0.0185(9) -0.0043(9)
C9 0.0224(9) 0.0237(10) 0.0230(10) -0.0012(8) 0.0104(8) -0.0008(7)
C10 0.0311(12) 0.0672(18) 0.0297(12) 0.0218(12) 0.0090(10) 0.0071(12)
C11 0.0423(14) 0.0434(15) 0.0299(12) -0.0168(11) -0.0116(10) 0.0196(11)
C12 0.0175(9) 0.0281(10) 0.0181(9) 0.0004(8) 0.0014(7) 0.0049(7)
C13 0.0206(10) 0.0492(14) 0.0248(11) -0.0037(10) -0.0002(8) 0.0083(9)
C14 0.0245(11) 0.0640(18) 0.0368(13) 0.0119(12) 0.0120(10) 0.0056(11)
C15 0.0302(11) 0.0412(13) 0.0381(13) -0.0126(11) 0.0017(10) 0.0157(10)
C16 0.0177(9) 0.0261(10) 0.0236(10) -0.0014(8) 0.0028(7) 0.0012(7)
C17 0.0230(9) 0.0161(9) 0.0248(10) 0.0026(7) 0.0030(8) 0.0011(7)
C18 0.0232(9) 0.0233(9) 0.0158(8) 0.0027(7) 0.0046(7) 0.0025(8)
C19 0.0280(10) 0.0343(12) 0.0212(10) -0.0013(8) 0.0112(8) -0.0003(8)
C20 0.0261(10) 0.0287(10) 0.0191(9) -0.0042(8) 0.0030(8) 0.0012(8)
C21 0.0484(14) 0.0325(12) 0.0210(11) 0.0085(9) 0.0080(10) 0.0065(10)
C22 0.0193(8) 0.0119(8) 0.0206(9) -0.0009(6) 0.0076(7) 0.0012(6)
C23 0.0196(9) 0.0199(9) 0.0236(10) -0.0027(7) 0.0069(7) 0.0032(7)
C24 0.0186(9) 0.0242(10) 0.0331(11) -0.0014(8) 0.0100(8) 0.0017(7)
C25 0.0295(10) 0.0195(9) 0.0311(11) -0.0003(8) 0.0169(9) 0.0021(8)
C26 0.0322(11) 0.0183(9) 0.0211(9) -0.0027(7) 0.0113(8) 0.0004(8)
C27 0.0227(9) 0.0132(8) 0.0223(9) -0.0004(7) 0.0075(7) -0.0005(7)
C28 0.0189(9) 0.0460(13) 0.0257(11) -0.0063(10) 0.0043(8) 0.0044(9)
C29 0.0386(13) 0.0380(13) 0.0396(13) -0.0032(10) 0.0248(11) 0.0006(10)
C30 0.0271(10) 0.0321(11) 0.0213(10) -0.0032(8) 0.0052(8) -0.0059(8)
C31 0.0150(8) 0.0142(8) 0.0188(9) 0.0027(6) 0.0045(7) 0.0004(6)
C32 0.0200(9) 0.0167(8) 0.0247(10) -0.0005(7) 0.0061(7) -0.0030(7)
C33 0.0182(9) 0.0214(9) 0.0323(11) 0.0028(8) 0.0074(8) -0.0027(7)
C34 0.0208(9) 0.0253(10) 0.0257(10) 0.0063(8) 0.0101(8) 0.0037(7)
C35 0.0235(9) 0.0229(9) 0.0197(9) -0.0002(7) 0.0074(7) 0.0029(7)
C36 0.0181(8) 0.0179(9) 0.0218(9) -0.0012(7) 0.0052(7) -0.0009(7)

loop_
_atom_type_symbol
_atom_type_description
_atom_type_scat_dispersion_real
_atom_type_scat_dispersion_imag
_atom_type_scat_source
C C 0.0033 0.0016 'International Tables Vol C Tables 4.2.6.8 and 6.1.1.4'
H H 0.0000 0.0000 'International Tables Vol C Tables 4.2.6.8 and 6.1.1.4'
N N 0.0061 0.0033 'International Tables Vol C Tables 4.2.6.8 and 6.1.1.4'
Si Si 0.0817 0.0704 'International Tables Vol C Tables 4.2.6.8 and 6.1.1.4'
Zr Zr -2.9673 0.5597 'International Tables Vol C Tables 4.2.6.8 and 6.1.1.4'

loop_
_geom_angle_atom_site_label_1
_geom_angle_atom_site_label_2
_geom_angle_atom_site_label_3
_geom_angle
N1 Zr N2 105.36(6)
N1 Zr N5 98.94(7)
N2 Zr N5 105.10(6)
N1 Zr N4 129.99(6)
N2 Zr N4 124.62(6)
N5 Zr N4 68.61(6)
N1 Zr N3 82.82(7)
N2 Zr N3 90.19(6)
N5 Zr N3 163.39(6)
N4 Zr N3 97.51(6)
N1 Si1 C10 108.26(10)
N1 Si1 C11 107.06(9)
C10 Si1 C11 110.28(14)
N1 Si1 C12 114.33(9)
C10 Si1 C12 108.99(11)
C11 Si1 C12 107.89(11)
N2 Si2 C17 107.51(8)
N2 Si2 C16 109.64(9)
C17 Si2 C16 110.44(9)
N2 Si2 C18 113.57(9)
C17 Si2 C18 109.73(9)
C16 Si2 C18 105.97(9)
C1 N1 Si1 118.68(12)
C1 N1 Zr 110.10(11)
Si1 N1 Zr 127.92(9)
C3 N2 Si2 116.95(12)
C3 N2 Zr 110.78(11)
Si2 N2 Zr 132.12(9)
C9 N3 C5 119.00(16)
C9 N3 Zr 130.19(13)
C5 N3 Zr 110.76(12)
N7 N4 C22 109.68(14)
N7 N4 Zr 119.72(11)
C22 N4 Zr 130.60(11)
N6 N7 N4 115.74(15)
N7 N6 N5 114.37(15)
N6 N5 C31 112.42(14)
N6 N5 Zr 121.55(12)
C31 N5 Zr 125.89(12)
N1 C1 C2 117.82(14)
N1 C1 H1A 107.9
C2 C1 H1A 107.9
N1 C1 H1B 107.9
C2 C1 H1B 107.9
H1A C1 H1B 107.2
C5 C2 C4 111.22(15)
C5 C2 C3 112.18(15)
C4 C2 C3 104.16(15)
C5 C2 C1 110.41(15)
C4 C2 C1 104.28(14)
C3 C2 C1 114.12(15)
N2 C3 C2 118.90(15)
N2 C3 H3A 107.6
C2 C3 H3A 107.6
N2 C3 H3B 107.6
C2 C3 H3B 107.6
H3A C3 H3B 107.0
C2 C4 H4A 109.5
C2 C4 H4B 109.5
H4A C4 H4B 109.5
C2 C4 H4C 109.5
H4A C4 H4C 109.5
H4B C4 H4C 109.5
N3 C5 C6 120.25(18)
N3 C5 C2 117.42(15)
C6 C5 C2 122.32(17)
C7 C6 C5 119.95(19)
C7 C6 H6 120.0
C5 C6 H6 120.0
C8 C7 C6 119.21(19)
C8 C7 H7 120.4
C6 C7 H7 120.4
C9 C8 C7 118.6(2)
C9 C8 H8 120.7
C7 C8 H8 120.7
N3 C9 C8 122.88(19)
N3 C9 H9 118.6
C8 C9 H9 118.6
Si1 C10 H10A 109.5
Si1 C10 H10B 109.5
H10A C10 H10B 109.5
Si1 C10 H10C 109.5
H10A C10 H10C 109.5
H10B C10 H10C 109.5
Si1 C11 H11A 109.5
Si1 C11 H11B 109.5
H11A C11 H11B 109.5
Si1 C11 H11C 109.5
H11A C11 H11C 109.5
H11B C11 H11C 109.5
C14 C12 C15 109.1(2)
C14 C12 C13 109.03(19)
C15 C12 C13 107.40(17)
C14 C12 Si1 110.12(14)
C15 C12 Si1 112.43(15)
C13 C12 Si1 108.71(14)
C12 C13 H13A 109.5
C12 C13 H13B 109.5
H13A C13 H13B 109.5
C12 C13 H13C 109.5
H13A C13 H13C 109.5
H13B C13 H13C 109.5
C12 C14 H14A 109.5
C12 C14 H14B 109.5
H14A C14 H14B 109.5
C12 C14 H14C 109.5
H14A C14 H14C 109.5
H14B C14 H14C 109.5
C12 C15 H15A 109.5
C12 C15 H15B 109.5
H15A C15 H15B 109.5
C12 C15 H15C 109.5
H15A C15 H15C 109.5
H15B C15 H15C 109.5
Si2 C16 H16A 109.5
Si2 C16 H16B 109.5
H16A C16 H16B 109.5
Si2 C16 H16C 109.5
H16A C16 H16C 109.5
H16B C16 H16C 109.5
Si2 C17 H17A 109.5
Si2 C17 H17B 109.5
H17A C17 H17B 109.5
Si2 C17 H17C 109.5
H17A C17 H17C 109.5
H17B C17 H17C 109.5
C19 C18 C20 109.32(17)
C19 C18 C21 108.13(17)
C20 C18 C21 107.49(17)
C19 C18 Si2 112.59(13)
C20 C18 Si2 111.70(14)
C21 C18 Si2 107.40(15)
C18 C19 H19A 109.5
C18 C19 H19B 109.5
H19A C19 H19B 109.5
C18 C19 H19C 109.5
H19A C19 H19C 109.5
H19B C19 H19C 109.5
C18 C20 H20A 109.5
C18 C20 H20B 109.5
H20A C20 H20B 109.5
C18 C20 H20C 109.5
H20A C20 H20C 109.5
H20B C20 H20C 109.5
C18 C21 H21A 109.5
C18 C21 H21B 109.5
H21A C21 H21B 109.5
C18 C21 H21C 109.5
H21A C21 H21C 109.5
H21B C21 H21C 109.5
C23 C22 C27 119.16(17)
C23 C22 N4 119.12(17)
C27 C22 N4 121.72(17)
C24 C23 C22 119.96(19)
C24 C23 C28 119.10(18)
C22 C23 C28 120.94(17)
C25 C24 C23 121.79(19)
C25 C24 H24 119.1
C23 C24 H24 119.1
C24 C25 C26 117.26(18)
C24 C25 C29 121.7(2)
C26 C25 C29 121.0(2)
C27 C26 C25 123.01(19)
C27 C26 H26 118.5
C25 C26 H26 118.5
C26 C27 C22 118.80(18)
C26 C27 C30 119.27(18)
C22 C27 C30 121.92(17)
C23 C28 H28A 109.5
C23 C28 H28B 109.5
H28A C28 H28B 109.5
C23 C28 H28C 109.5
H28A C28 H28C 109.5
H28B C28 H28C 109.5
C25 C29 H29A 109.5
C25 C29 H29B 109.5
H29A C29 H29B 109.5
C25 C29 H29C 109.5
H29A C29 H29C 109.5
H29B C29 H29C 109.5
C27 C30 H30A 109.5
C27 C30 H30B 109.5
H30A C30 H30B 109.5
C27 C30 H30C 109.5
H30A C30 H30C 109.5
H30B C30 H30C 109.5
C36 C31 C32 118.22(17)
C36 C31 N5 118.44(16)
C32 C31 N5 123.32(17)
C33 C32 C31 120.05(18)
C33 C32 H32 120.0
C31 C32 H32 120.0
C34 C33 C32 121.23(18)
C34 C33 H33 119.4
C32 C33 H33 119.4
C35 C34 C33 118.91(18)
C35 C34 H34 120.5
C33 C34 H34 120.5
C36 C35 C34 120.29(19)
C36 C35 H35 119.9
C34 C35 H35 119.9
C35 C36 C31 121.29(18)
C35 C36 H36 119.4
C31 C36 H36 119.4

loop_
_geom_bond_atom_site_label_1
_geom_bond_atom_site_label_2
_geom_bond_distance
Zr N1 2.0361(17)
Zr N2 2.0436(18)
Zr N5 2.1565(17)
Zr N4 2.1718(17)
Zr N3 2.3379(17)
Si1 N1 1.7411(17)
Si1 C10 1.867(3)
Si1 C11 1.868(3)
Si1 C12 1.889(2)
Si2 N2 1.7533(17)
Si2 C17 1.870(2)
Si2 C16 1.873(2)
Si2 C18 1.906(2)
N1 C1 1.477(2)
N2 C3 1.477(2)
N3 C9 1.345(2)
N3 C5 1.361(2)
N4 N7 1.394(2)
N4 C22 1.439(2)
N7 N6 1.264(2)
N6 N5 1.382(2)
N5 C31 1.410(2)
C1 C2 1.577(3)
C1 H1A 0.9900
C1 H1B 0.9900
C2 C5 1.522(3)
C2 C4 1.542(3)
C2 C3 1.564(3)
C3 H3A 0.9900
C3 H3B 0.9900
C4 H4A 0.9800
C4 H4B 0.9800
C4 H4C 0.9800
C5 C6 1.392(3)
C6 C7 1.386(3)
C6 H6 0.9500
C7 C8 1.380(3)
C7 H7 0.9500
C8 C9 1.378(3)
C8 H8 0.9500
C9 H9 0.9500
C10 H10A 0.9800
C10 H10B 0.9800
C10 H10C 0.9800
C11 H11A 0.9800
C11 H11B 0.9800
C11 H11C 0.9800
C12 C14 1.530(3)
C12 C15 1.532(3)
C12 C13 1.538(3)
C13 H13A 0.9800
C13 H13B 0.9800
C13 H13C 0.9800
C14 H14A 0.9800
C14 H14B 0.9800
C14 H14C 0.9800
C15 H15A 0.9800
C15 H15B 0.9800
C15 H15C 0.9800
C16 H16A 0.9800
C16 H16B 0.9800
C16 H16C 0.9800
C17 H17A 0.9800
C17 H17B 0.9800
C17 H17C 0.9800
C18 C19 1.540(3)
C18 C20 1.541(3)
C18 C21 1.542(3)
C19 H19A 0.9800
C19 H19B 0.9800
C19 H19C 0.9800
C20 H20A 0.9800
C20 H20B 0.9800
C20 H20C 0.9800
C21 H21A 0.9800
C21 H21B 0.9800
C21 H21C 0.9800
C22 C23 1.403(3)
C22 C27 1.409(3)
C23 C24 1.391(3)
C23 C28 1.507(3)
C24 C25 1.390(3)
C24 H24 0.9500
C25 C26 1.391(3)
C25 C29 1.509(3)
C26 C27 1.386(3)
C26 H26 0.9500
C27 C30 1.510(3)
C28 H28A 0.9800
C28 H28B 0.9800
C28 H28C 0.9800
C29 H29A 0.9800
C29 H29B 0.9800
C29 H29C 0.9800
C30 H30A 0.9800
C30 H30B 0.9800
C30 H30C 0.9800
C31 C36 1.396(3)
C31 C32 1.401(3)
C32 C33 1.388(3)
C32 H32 0.9500
C33 C34 1.388(3)
C33 H33 0.9500
C34 C35 1.387(3)
C34 H34 0.9500
C35 C36 1.385(3)
C35 H35 0.9500
C36 H36 0.9500

loop_
_geom_torsion_atom_site_label_1
_geom_torsion_atom_site_label_2
_geom_torsion_atom_site_label_3
_geom_torsion_atom_site_label_4
_geom_torsion
C10 Si1 N1 C1 -59.41(17)
C11 Si1 N1 C1 -178.29(16)
C12 Si1 N1 C1 62.28(16)
C10 Si1 N1 Zr 97.91(14)
C11 Si1 N1 Zr -20.98(15)
C12 Si1 N1 Zr -140.40(11)
N2 Zr N1 C1 -26.96(13)
N5 Zr N1 C1 -135.42(12)
N4 Zr N1 C1 155.06(11)
N3 Zr N1 C1 61.26(12)
N2 Zr N1 Si1 174.16(10)
N5 Zr N1 Si1 65.69(11)
N4 Zr N1 Si1 -3.83(14)
N3 Zr N1 Si1 -97.62(11)
C17 Si2 N2 C3 -167.95(13)
C16 Si2 N2 C3 71.96(15)
C18 Si2 N2 C3 -46.36(15)
C17 Si2 N2 Zr 16.96(14)
C16 Si2 N2 Zr -103.13(12)
C18 Si2 N2 Zr 138.55(11)
N1 Zr N2 C3 35.13(13)
N5 Zr N2 C3 139.09(12)
N4 Zr N2 C3 -146.74(11)
N3 Zr N2 C3 -47.47(12)
N1 Zr N2 Si2 -149.55(11)
N5 Zr N2 Si2 -45.59(12)
N4 Zr N2 Si2 28.58(14)
N3 Zr N2 Si2 127.85(11)
N1 Zr N3 C9 120.02(17)
N2 Zr N3 C9 -134.53(17)
N5 Zr N3 C9 22.8(3)
N4 Zr N3 C9 -9.53(17)
N1 Zr N3 C5 -57.30(12)
N2 Zr N3 C5 48.16(12)
N5 Zr N3 C5 -154.52(17)
N4 Zr N3 C5 173.16(12)
N1 Zr N4 N7 84.24(15)
N2 Zr N4 N7 -93.40(14)
N5 Zr N4 N7 0.59(12)
N3 Zr N4 N7 171.15(13)
N1 Zr N4 C22 -95.25(17)
N2 Zr N4 C22 87.11(17)
N5 Zr N4 C22 -178.90(17)
N3 Zr N4 C22 -8.34(16)
C22 N4 N7 N6 178.75(16)
Zr N4 N7 N6 -0.8(2)
N4 N7 N6 N5 0.5(2)
N7 N6 N5 C31 -175.88(16)
N7 N6 N5 Zr 0.0(2)
N1 Zr N5 N6 -129.89(13)
N2 Zr N5 N6 121.43(13)
N4 Zr N5 N6 -0.32(12)
N3 Zr N5 N6 -35.0(3)
N1 Zr N5 C31 45.40(15)
N2 Zr N5 C31 -63.27(15)
N4 Zr N5 C31 174.97(16)
N3 Zr N5 C31 140.27(18)
Si1 N1 C1 C2 141.67(14)
Zr N1 C1 C2 -19.42(19)
N1 C1 C2 C5 -56.4(2)
N1 C1 C2 C4 -175.93(15)
N1 C1 C2 C3 71.1(2)
Si2 N2 C3 C2 -171.99(13)
Zr N2 C3 C2 4.1(2)
C5 C2 C3 N2 66.1(2)
C4 C2 C3 N2 -173.53(15)
C1 C2 C3 N2 -60.5(2)
C9 N3 C5 C6 3.6(3)
Zr N3 C5 C6 -178.71(14)
C9 N3 C5 C2 -175.36(16)
Zr N3 C5 C2 2.30(19)
C4 C2 C5 N3 177.74(15)
C3 C2 C5 N3 -66.0(2)
C1 C2 C5 N3 62.5(2)
C4 C2 C5 C6 -1.2(2)
C3 C2 C5 C6 115.0(2)
C1 C2 C5 C6 -116.50(19)
N3 C5 C6 C7 -2.5(3)
C2 C5 C6 C7 176.46(19)
C5 C6 C7 C8 -0.4(3)
C6 C7 C8 C9 2.1(3)
C5 N3 C9 C8 -2.0(3)
Zr N3 C9 C8 -179.08(15)
C7 C8 C9 N3 -0.9(3)
N1 Si1 C12 C14 56.78(18)
C10 Si1 C12 C14 178.07(17)
C11 Si1 C12 C14 -62.18(19)
N1 Si1 C12 C15 -65.05(17)
C10 Si1 C12 C15 56.23(19)
C11 Si1 C12 C15 175.99(16)
N1 Si1 C12 C13 176.17(14)
C10 Si1 C12 C13 -62.55(19)
C11 Si1 C12 C13 57.21(18)
N2 Si2 C18 C19 -46.43(17)
C17 Si2 C18 C19 73.91(16)
C16 Si2 C18 C19 -166.85(14)
N2 Si2 C18 C20 77.02(15)
C17 Si2 C18 C20 -162.64(13)
C16 Si2 C18 C20 -43.40(16)
N2 Si2 C18 C21 -165.35(14)
C17 Si2 C18 C21 -45.01(17)
C16 Si2 C18 C21 74.23(16)
N7 N4 C22 C23 118.36(18)
Zr N4 C22 C23 -62.1(2)
N7 N4 C22 C27 -62.6(2)
Zr N4 C22 C27 116.96(17)
C27 C22 C23 C24 -1.3(3)
N4 C22 C23 C24 177.79(17)
C27 C22 C23 C28 178.97(18)
N4 C22 C23 C28 -1.9(3)
C22 C23 C24 C25 0.8(3)
C28 C23 C24 C25 -179.5(2)
C23 C24 C25 C26 0.1(3)
C23 C24 C25 C29 179.1(2)
C24 C25 C26 C27 -0.5(3)
C29 C25 C26 C27 -179.51(19)
C25 C26 C27 C22 0.0(3)
C25 C26 C27 C30 -179.82(19)
C23 C22 C27 C26 0.9(3)
N4 C22 C27 C26 -178.15(17)
C23 C22 C27 C30 -179.26(18)
N4 C22 C27 C30 1.7(3)
N6 N5 C31 C36 -160.05(16)
Zr N5 C31 C36 24.3(2)
N6 N5 C31 C32 21.7(2)
Zr N5 C31 C32 -154.01(14)
C36 C31 C32 C33 -0.5(3)
N5 C31 C32 C33 177.82(17)
C31 C32 C33 C34 0.1(3)
C32 C33 C34 C35 0.5(3)
C33 C34 C35 C36 -0.7(3)
C34 C35 C36 C31 0.3(3)
C32 C31 C36 C35 0.3(3)
N5 C31 C36 C35 -178.11(17)
